data_1505795
loop_
_publ_author_name
'Terao, Hiroshi'
'Ishii, Sei-ichi'
'Saito, Junji'
'Matsuura, Sadahiko'
'Mitani, Makoto'
'Nagai, Naoshi'
'Tanaka, Hidetsugu'
'Fujita, Terunori'

_publ_section_title
;
 Phenoxycycloalkylimine Ligated Zirconium Complexes for Ethylene
 Polymerization:&#x00A0; Formation of Vinyl-Terminated Low Molecular
 Weight Polyethylenes with High Efficiency
;
_journal_issue 25
_journal_name_full Macromolecules
_journal_page_first 8584
_journal_paper_doi 10.1021/ma062214s
_journal_volume 39
_journal_year 2006
_chemical_formula_moiety 'C124 H158 Cl4 N4 O5 Zr2 '
_chemical_formula_sum 'C124 H158 Cl4 N4 O5 Zr2'
_chemical_formula_weight 2108.89
_space_group_IT_number 2
_symmetry_cell_setting triclinic
_symmetry_Int_Tables_number 2
_symmetry_space_group_name_Hall '-P 1'
_symmetry_space_group_name_H-M 'P -1'
_cell_angle_alpha 93.28(2)
_cell_angle_beta 92.61(2)
_cell_angle_gamma 72.34(2)
_cell_formula_units_Z 2
_cell_length_a 17.131(4)
_cell_length_b 22.418(5)
_cell_length_c 15.140(3)
_cell_measurement_reflns_used 23
_cell_measurement_temperature 223.1
_cell_measurement_theta_max 17.3
_cell_measurement_theta_min 15.0
_cell_volume 5529(2)
_computing_cell_refinement WinAFC
_computing_data_collection WinAFC
_computing_data_reduction CrystalStructure
_computing_publication_material 'CrystalStructure 3.6.0'
_computing_structure_refinement CRYSTALS
_computing_structure_solution SIR92
_diffrn_measured_fraction_theta_full 0.9985
_diffrn_measured_fraction_theta_max 0.9985
_diffrn_measurement_device_type 'Rigaku AFC7R'
_diffrn_measurement_method \w
_diffrn_radiation_type 'Mo K\a'
_diffrn_radiation_wavelength 0.7107
_diffrn_reflns_av_R_equivalents 0.041
_diffrn_reflns_limit_h_max 22
_diffrn_reflns_limit_h_min -22
_diffrn_reflns_limit_k_max 29
_diffrn_reflns_limit_k_min -29
_diffrn_reflns_limit_l_max 19
_diffrn_reflns_limit_l_min -11
_diffrn_reflns_number 30328
_diffrn_reflns_theta_full 27.49
_diffrn_reflns_theta_max 27.49
_diffrn_standards_decay_% -0.57
_diffrn_standards_interval_count 150
_diffrn_standards_number 3
_exptl_absorpt_coefficient_mu 0.340
_exptl_absorpt_correction_T_max 0.934
_exptl_absorpt_correction_T_min 0.870
_exptl_absorpt_correction_type psi-scans
_exptl_absorpt_process_details '(North, Phillips & Mathews, 1968)'
_exptl_crystal_colour yellow
_exptl_crystal_density_diffrn 1.267
_exptl_crystal_density_method 'not measured'
_exptl_crystal_description prismatic
_exptl_crystal_F_000 2236.00
_exptl_crystal_size_max 0.40
_exptl_crystal_size_mid 0.35
_exptl_crystal_size_min 0.20
_refine_diff_density_max 0.90
_refine_diff_density_min -0.63
_refine_ls_extinction_method none
_refine_ls_goodness_of_fit_ref 1.003
_refine_ls_hydrogen_treatment refall
_refine_ls_number_parameters 1396
_refine_ls_number_reflns 13882
_refine_ls_R_factor_gt 0.0590
_refine_ls_shift/su_max 0.0000
_refine_ls_structure_factor_coef Fsqd
_refine_ls_weighting_details 'w = 1/[0.0051Fo^2^ + 1.0000\s(Fo^2^)]/(4Fo^2^)'
_refine_ls_weighting_scheme calc
_refine_ls_wR_factor_ref 0.1700
_reflns_number_gt 13882
_reflns_number_total 25350
_reflns_threshold_expression F^2^>2.0\s(F^2^)
_cod_data_source_file ma062214ssi20060924_101821.cif
_cod_data_source_block Complex8
_cod_original_cell_volume 5528(2)
_cod_original_sg_symbol_Hall -p_1
_cod_original_sg_symbol_H-M p_-1
_cod_original_formula_sum 'C124 H158 Cl4 N4 O5 Zr2 '
_cod_database_code 1505795

loop_
_symmetry_equiv_pos_site_id
_symmetry_equiv_pos_as_xyz
1 +X,+Y,+Z
2 -X,-Y,-Z

loop_
_atom_site_label
_atom_site_type_symbol
_atom_site_fract_x
_atom_site_fract_y
_atom_site_fract_z
_atom_site_U_iso_or_equiv
_atom_site_adp_type
_atom_site_occupancy
_atom_site_symmetry_multiplicity
_atom_site_calc_flag
_atom_site_refinement_flags
Zr(1) Zr -0.11429(3) 0.27279(2) 0.23056(3) 0.0316(1) Uani 1.00 1 d .
Zr(2) Zr 0.38228(3) 0.28921(2) 0.20665(3) 0.0359(1) Uani 1.00 1 d .
Cl(1) Cl -0.2057(1) 0.20776(8) 0.2207(1) 0.0578(4) Uani 1.00 1 d .
Cl(2) Cl -0.21761(9) 0.37389(7) 0.2364(1) 0.0570(4) Uani 1.00 1 d .
Cl(3) Cl 0.30910(9) 0.37827(7) 0.2992(1) 0.0568(4) Uani 1.00 1 d .
Cl(4) Cl 0.27055(9) 0.24476(8) 0.1756(1) 0.0568(4) Uani 1.00 1 d .
O(1) O -0.0956(2) 0.2706(1) 0.3604(2) 0.0381(9) Uani 1.00 1 d .
O(2) O -0.0963(2) 0.2652(1) 0.1017(2) 0.0328(8) Uani 1.00 1 d .
O(3) O 0.3652(2) 0.3359(1) 0.0963(2) 0.0402(9) Uani 1.00 1 d .
O(4) O 0.4336(2) 0.2329(2) 0.3040(2) 0.0399(9) Uani 1.00 1 d .
O(5) O 0.4889(4) 0.1117(3) -0.1732(4) 0.096(2) Uani 1.00 1 d .
N(1) N -0.0004(2) 0.1817(2) 0.2477(3) 0.035(1) Uani 1.00 1 d .
N(2) N -0.0159(2) 0.3247(2) 0.2193(2) 0.033(1) Uani 1.00 1 d .
N(3) N 0.4639(2) 0.2158(2) 0.1035(3) 0.040(1) Uani 1.00 1 d .
N(4) N 0.5026(3) 0.3152(2) 0.2413(3) 0.041(1) Uani 1.00 1 d .
C(1) C -0.0525(3) 0.2751(2) 0.0363(3) 0.028(1) Uani 1.00 1 d .
C(2) C -0.0349(3) 0.2199(2) 0.5834(3) 0.038(1) Uani 1.00 1 d .
C(3) C 0.0091(3) 0.3043(2) 0.0594(3) 0.031(1) Uani 1.00 1 d .
C(4) C 0.3368(3) 0.3857(2) -0.0423(3) 0.034(1) Uani 1.00 1 d .
C(5) C -0.1343(3) 0.2279(2) -0.0796(3) 0.033(1) Uani 1.00 1 d .
C(6) C 0.6504(3) 0.1547(2) 0.4435(3) 0.038(1) Uani 1.00 1 d .
C(7) C -0.0571(3) 0.2381(2) 0.4294(3) 0.033(1) Uani 1.00 1 d .
C(8) C 0.0559(3) 0.3158(2) -0.0072(3) 0.036(1) Uani 1.00 1 d .
C(9) C 0.0315(3) 0.1667(2) 0.5672(3) 0.036(1) Uani 1.00 1 d .
C(10) C 0.0510(3) 0.1481(2) 0.4817(3) 0.037(1) Uani 1.00 1 d .
C(11) C 0.5014(3) 0.2089(2) 0.3529(3) 0.033(1) Uani 1.00 1 d .
C(12) C -0.0678(3) 0.2587(2) -0.0523(3) 0.030(1) Uani 1.00 1 d .
C(13) C 0.0214(3) 0.3276(2) 0.1485(3) 0.036(1) Uani 1.00 1 d .
C(14) C 0.0883(3) 0.3146(2) -0.1680(3) 0.040(1) Uani 1.00 1 d .
C(15) C 0.5056(3) 0.1615(2) 0.4131(3) 0.033(1) Uani 1.00 1 d .
C(16) C 0.0414(3) 0.3013(2) -0.0951(3) 0.035(1) Uani 1.00 1 d .
C(17) C 0.1995(3) 0.4171(2) 0.0277(3) 0.037(1) Uani 1.00 1 d .
C(18) C 0.3590(3) 0.3808(2) -0.1302(3) 0.038(1) Uani 1.00 1 d .
C(19) C 0.0770(3) 0.1299(3) 0.6425(3) 0.040(1) Uani 1.00 1 d .
C(20) C 0.5810(3) 0.1352(2) 0.4547(3) 0.037(1) Uani 1.00 1 d .
C(21) C 0.1295(3) 0.4707(2) 0.0674(4) 0.046(1) Uani 1.00 1 d .
C(22) C -0.0809(3) 0.2571(2) 0.5168(3) 0.035(1) Uani 1.00 1 d .
C(23) C 0.4304(3) 0.1415(2) 0.4319(3) 0.038(1) Uani 1.00 1 d .
C(24) C 0.4163(3) 0.3301(3) -0.1703(3) 0.043(1) Uani 1.00 1 d .
C(25) C 0.4725(3) 0.2250(2) 0.0209(4) 0.042(1) Uani 1.00 1 d .
C(26) C 0.2681(3) 0.4408(2) -0.0048(3) 0.037(1) Uani 1.00 1 d .
C(27) C 0.3993(3) 0.1126(3) 0.3476(4) 0.049(2) Uani 1.00 1 d .
C(28) C -0.0201(3) 0.2732(2) -0.1146(3) 0.034(1) Uani 1.00 1 d .
C(29) C 0.0316(3) 0.1602(2) 0.3227(3) 0.037(1) Uani 1.00 1 d .
C(30) C 0.0075(3) 0.1834(2) 0.4110(3) 0.034(1) Uani 1.00 1 d .
C(31) C 0.7307(3) 0.1220(2) 0.4874(3) 0.039(1) Uani 1.00 1 d .
C(32) C -0.1567(3) 0.3143(2) 0.5374(3) 0.039(1) Uani 1.00 1 d .
C(33) C 0.5630(3) 0.2844(2) 0.2909(4) 0.042(1) Uani 1.00 1 d .
C(34) C 0.2281(3) 0.4881(2) -0.0760(4) 0.042(1) Uani 1.00 1 d .
C(35) C 0.5682(3) 0.2308(2) 0.3438(3) 0.036(1) Uani 1.00 1 d .
C(36) C 0.0399(3) 0.1456(2) 0.1673(3) 0.044(1) Uani 1.00 1 d .
C(37) C 0.4341(3) 0.2808(2) -0.0287(3) 0.038(1) Uani 1.00 1 d .
C(38) C 0.3713(4) 0.0740(3) 0.5214(5) 0.061(2) Uani 1.00 1 d .
C(39) C 0.3788(3) 0.3341(2) 0.0098(3) 0.036(1) Uani 1.00 1 d .
C(40) C 0.0921(3) 0.5174(3) -0.0029(4) 0.053(2) Uani 1.00 1 d .
C(41) C 0.6424(3) 0.2032(2) 0.3897(3) 0.037(1) Uani 1.00 1 d .
C(42) C 0.2995(3) 0.4754(2) 0.0727(4) 0.046(1) Uani 1.00 1 d .
C(43) C -0.1996(4) 0.1807(3) -0.2081(4) 0.059(2) Uani 1.00 1 d .
C(44) C -0.2200(3) 0.2732(3) -0.0592(4) 0.054(2) Uani 1.00 1 d .
C(45) C 0.4527(3) 0.2788(3) -0.1181(4) 0.046(1) Uani 1.00 1 d .
C(46) C 0.1586(3) 0.5421(2) -0.0368(4) 0.053(2) Uani 1.00 1 d .
C(47) C 0.4483(3) 0.0929(3) 0.5036(4) 0.050(2) Uani 1.00 1 d .
C(48) C -0.1884(5) 0.1366(3) -0.0605(4) 0.060(2) Uani 1.00 1 d .
C(49) C 0.1637(4) 0.5029(3) 0.1441(4) 0.058(2) Uani 1.00 1 d .
C(50) C -0.1326(4) 0.2106(3) -0.1803(4) 0.049(2) Uani 1.00 1 d .
C(51) C -0.2343(3) 0.3048(3) 0.4903(3) 0.044(1) Uani 1.00 1 d .
C(52) C -0.1730(3) 0.3223(3) 0.6371(3) 0.048(2) Uani 1.00 1 d .
C(53) C -0.1211(4) 0.1663(2) -0.0325(3) 0.045(1) Uani 1.00 1 d .
C(54) C 0.5117(3) 0.1522(2) 0.1339(4) 0.047(1) Uani 1.00 1 d .
C(55) C 0.0944(4) 0.1602(3) 0.7205(4) 0.056(2) Uani 1.00 1 d .
C(56) C 0.4331(4) 0.3283(3) -0.2668(4) 0.051(2) Uani 1.00 1 d .
C(57) C 0.8093(4) 0.0626(3) 0.6079(4) 0.057(2) Uani 1.00 1 d .
C(58) C 0.1731(4) 0.2984(3) -0.1638(4) 0.050(2) Uani 1.00 1 d .
C(59) C 0.7340(4) 0.0939(3) 0.5692(4) 0.049(2) Uani 1.00 1 d .
C(60) C 0.1035(4) 0.0647(3) 0.6377(4) 0.053(2) Uani 1.00 1 d .
C(61) C 0.8039(3) 0.1183(3) 0.4507(4) 0.049(2) Uani 1.00 1 d .
C(62) C 0.2561(3) 0.1524(4) 0.3957(5) 0.071(2) Uani 1.00 1 d .
C(63) C 0.0470(4) 0.3408(3) -0.2442(4) 0.052(2) Uani 1.00 1 d .
C(64) C 0.2825(3) 0.1804(3) 0.4818(4) 0.060(2) Uani 1.00 1 d .
C(65) C -0.1449(4) 0.3753(2) 0.5062(4) 0.047(1) Uani 1.00 1 d .
C(66) C 0.2285(4) 0.5288(3) 0.1110(4) 0.057(2) Uani 1.00 1 d .
C(67) C -0.2481(4) 0.3784(3) 0.6571(4) 0.060(2) Uani 1.00 1 d .
C(68) C -0.2947(4) 0.4207(3) 0.4789(4) 0.066(2) Uani 1.00 1 d .
C(69) C 0.4917(4) 0.0972(3) 0.0822(5) 0.056(2) Uani 1.00 1 d .
C(70) C 0.0087(4) 0.3568(3) 0.3017(3) 0.051(2) Uani 1.00 1 d .
C(71) C -0.3237(4) 0.3686(3) 0.6092(4) 0.062(2) Uani 1.00 1 d .
C(72) C -0.2722(5) 0.1837(4) -0.0394(5) 0.074(2) Uani 1.00 1 d .
C(73) C 0.0899(5) 0.3499(4) -0.3150(4) 0.069(2) Uani 1.00 1 d .
C(74) C 0.1327(4) 0.1252(4) 0.7918(4) 0.071(2) Uani 1.00 1 d .
C(75) C -0.1849(4) 0.1205(3) -0.1597(4) 0.059(2) Uani 1.00 1 d .
C(76) C -0.3096(4) 0.3619(3) 0.5107(4) 0.057(2) Uani 1.00 1 d .
C(77) C 0.8804(4) 0.0591(3) 0.5702(5) 0.059(2) Uani 1.00 1 d .
C(78) C 0.3229(4) 0.0945(3) 0.3662(5) 0.060(2) Uani 1.00 1 d .
C(79) C 0.3428(4) 0.0457(3) 0.4370(5) 0.073(2) Uani 1.00 1 d .
C(80) C 0.1434(4) 0.0310(3) 0.7089(5) 0.070(2) Uani 1.00 1 d .
C(81) C 0.1732(5) 0.3331(4) -0.3108(4) 0.076(2) Uani 1.00 1 d .
C(82) C -0.2208(4) 0.4310(3) 0.5269(4) 0.061(2) Uani 1.00 1 d .
C(83) C 0.8787(4) 0.0876(3) 0.4917(5) 0.064(2) Uani 1.00 1 d .
C(84) C 0.6532(4) 0.0841(3) 0.1759(6) 0.074(2) Uani 1.00 1 d .
C(85) C 0.5708(5) 0.3502(5) 0.1209(7) 0.111(4) Uani 1.00 1 d .
C(86) C 0.1217(4) 0.1557(3) 0.1550(4) 0.062(2) Uani 1.00 1 d .
C(87) C 0.4025(4) 0.1034(3) 0.0802(5) 0.070(2) Uani 1.00 1 d .
C(88) C 0.5099(4) 0.3718(3) 0.1999(5) 0.060(2) Uani 1.00 1 d .
C(89) C 0.6351(4) 0.0291(3) 0.1283(7) 0.085(3) Uani 1.00 1 d .
C(90) C -0.2819(5) 0.2261(4) -0.1879(5) 0.077(2) Uani 1.00 1 d .
C(91) C 0.3598(3) 0.1991(3) 0.4656(4) 0.048(2) Uani 1.00 1 d .
C(92) C 0.6034(4) 0.1452(3) 0.1361(5) 0.055(2) Uani 1.00 1 d .
C(93) C 0.1923(4) 0.5754(3) 0.0399(5) 0.067(2) Uani 1.00 1 d .
C(94) C 0.1078(5) 0.4087(4) 0.4220(6) 0.084(3) Uani 1.00 1 d .
C(95) C 0.5019(5) 0.2874(4) -0.3038(5) 0.074(2) Uani 1.00 1 d .
C(96) C -0.2858(4) 0.2412(4) -0.0877(5) 0.072(2) Uani 1.00 1 d .
C(97) C 0.2144(4) 0.3080(4) -0.2366(5) 0.069(2) Uani 1.00 1 d .
C(98) C 0.0982(5) 0.3144(4) 0.3375(5) 0.083(3) Uani 1.00 1 d .
C(99) C 0.3031(4) 0.1321(4) 0.5538(5) 0.071(2) Uani 1.00 1 d .
C(100) C 0.0476(5) 0.0761(3) 0.1620(4) 0.069(2) Uani 1.00 1 d .
C(101) C -0.2342(5) 0.4370(3) 0.6277(4) 0.069(2) Uani 1.00 1 d .
C(102) C 0.1569(4) 0.0626(4) 0.7872(5) 0.077(2) Uani 1.00 1 d .
C(103) C 0.1640(6) 0.0570(4) 0.0605(5) 0.096(3) Uani 1.00 1 d .
C(104) C 0.5440(4) 0.0372(3) 0.1236(5) 0.067(2) Uani 1.00 1 d .
C(105) C 0.1578(5) 0.1270(4) 0.0676(5) 0.087(3) Uani 1.00 1 d .
C(106) C 0.5148(5) 0.2852(4) -0.3932(5) 0.083(3) Uani 1.00 1 d .
C(107) C 0.3922(7) 0.3653(5) -0.4139(5) 0.108(3) Uani 1.00 1 d .
C(108) C 0.0857(6) 0.0462(4) 0.0750(5) 0.090(3) Uani 1.00 1 d .
C(109) C 0.4635(6) 0.3239(4) -0.4465(5) 0.086(3) Uani 1.00 1 d .
C(110) C 0.4154(7) 0.1296(5) -0.2231(7) 0.103(4) Uani 1.00 1 d .
C(111) C 0.3491(7) 0.1513(5) -0.1612(7) 0.108(4) Uani 1.00 1 d .
C(112) C 0.4910(7) 0.4349(4) 0.3362(9) 0.122(4) Uani 1.00 1 d .
C(113) C 0.1160(6) 0.3407(5) 0.4269(6) 0.119(4) Uani 1.00 1 d .
C(114) C -0.0289(7) 0.0601(4) 0.1779(7) 0.110(4) Uani 1.00 1 d .
C(115) C 0.5574(8) 0.0853(6) -0.2315(8) 0.125(4) Uani 1.00 1 d .
C(116) C 0.6276(6) 0.0523(5) -0.1809(9) 0.118(4) Uani 1.00 1 d .
C(117) C 0.3782(5) 0.3672(4) -0.3254(5) 0.087(3) Uani 1.00 1 d .
C(118) C 0.5792(6) 0.4583(5) 0.1273(8) 0.113(4) Uani 1.00 1 d .
C(119) C 0.5325(8) 0.4194(4) 0.2587(8) 0.113(4) Uani 1.00 1 d .
C(120) C -0.0615(9) 0.4606(5) 0.2605(7) 0.153(5) Uani 1.00 1 d .
C(121) C 0.5631(7) 0.4099(6) 0.0681(9) 0.142(5) Uani 1.00 1 d .
C(122) C 0.0345(6) 0.4486(5) 0.3868(5) 0.101(3) Uani 1.00 1 d .
C(123) C 0.0076(7) 0.4226(4) 0.2973(5) 0.101(3) Uani 1.00 1 d .
C(124) C 0.5297(8) 0.4773(4) 0.2063(9) 0.130(5) Uani 1.00 1 d .
H(1) H 0.0938 0.0430 0.5846 0.062 Uiso 1.00 1 c R
H(2) H 0.1624 -0.0135 0.7040 0.079 Uiso 1.00 1 c R
H(3) H 0.1815 0.0395 0.8372 0.084 Uiso 1.00 1 c R
H(4) H 0.1439 0.1464 0.8448 0.078 Uiso 1.00 1 c R
H(5) H 0.0788 0.2047 0.7251 0.060 Uiso 1.00 1 c R
H(6) H 0.8106 0.0433 0.6624 0.067 Uiso 1.00 1 c R
H(7) H 0.6846 0.0965 0.5975 0.058 Uiso 1.00 1 c R
H(8) H 0.8034 0.1370 0.3958 0.060 Uiso 1.00 1 c R
H(9) H 0.9313 0.0371 0.5974 0.069 Uiso 1.00 1 c R
H(10) H 0.9285 0.0864 0.4655 0.078 Uiso 1.00 1 c R
H(11) H 0.5408 0.2594 -0.2669 0.087 Uiso 1.00 1 c R
H(12) H 0.5621 0.2554 -0.4168 0.099 Uiso 1.00 1 c R
H(13) H 0.3538 0.3921 -0.4526 0.122 Uiso 1.00 1 c R
H(14) H 0.4757 0.3237 -0.5072 0.110 Uiso 1.00 1 c R
H(15) H 0.3291 0.3956 -0.3033 0.097 Uiso 1.00 1 c R
H(16) H 0.2024 0.2815 -0.1115 0.061 Uiso 1.00 1 c R
H(17) H -0.0111 0.3529 -0.2477 0.065 Uiso 1.00 1 c R
H(18) H 0.0611 0.3683 -0.3666 0.088 Uiso 1.00 1 c R
H(19) H 0.2025 0.3381 -0.3602 0.098 Uiso 1.00 1 c R
H(20) H 0.2725 0.2964 -0.2335 0.087 Uiso 1.00 1 c R
H(21) H -0.0495 0.2319 0.6430 0.045 Uiso 1.00 1 c R
H(22) H 0.0945 0.1110 0.4692 0.044 Uiso 1.00 1 c R
H(23) H 0.0777 0.1237 0.3189 0.043 Uiso 1.00 1 c R
H(24) H 0.0983 0.3340 0.0084 0.044 Uiso 1.00 1 c R
H(25) H 0.0627 0.3480 0.1557 0.044 Uiso 1.00 1 c R
H(26) H -0.0303 0.2634 -0.1750 0.042 Uiso 1.00 1 c R
H(27) H 0.5860 0.1022 0.4933 0.046 Uiso 1.00 1 c R
H(28) H 0.6101 0.2984 0.2934 0.051 Uiso 1.00 1 c R
H(29) H 0.6879 0.2183 0.3830 0.045 Uiso 1.00 1 c R
H(30) H 0.3330 0.4153 -0.1659 0.046 Uiso 1.00 1 c R
H(31) H 0.5086 0.1910 -0.0114 0.049 Uiso 1.00 1 c R
H(32) H 0.4909 0.2425 -0.1435 0.055 Uiso 1.00 1 c R
H(33) H -0.2233 0.2831 0.0026 0.065 Uiso 1.00 1 c R
H(34) H -0.2289 0.3105 -0.0901 0.065 Uiso 1.00 1 c R
H(35) H -0.1413 0.2477 -0.2117 0.062 Uiso 1.00 1 c R
H(36) H -0.0806 0.1821 -0.1941 0.062 Uiso 1.00 1 c R
H(37) H -0.3144 0.1654 -0.0555 0.101 Uiso 1.00 1 c R
H(38) H -0.2736 0.1943 0.0223 0.101 Uiso 1.00 1 c R
H(39) H -0.2260 0.1014 -0.1776 0.075 Uiso 1.00 1 c R
H(40) H -0.1325 0.0926 -0.1734 0.075 Uiso 1.00 1 c R
H(41) H -0.2898 0.2632 -0.2189 0.094 Uiso 1.00 1 c R
H(42) H -0.3234 0.2075 -0.2060 0.095 Uiso 1.00 1 c R
H(43) H -0.1807 0.0995 -0.0297 0.080 Uiso 1.00 1 c R
H(44) H -0.1968 0.1709 -0.2700 0.077 Uiso 1.00 1 c R
H(45) H -0.3383 0.2693 -0.0748 0.087 Uiso 1.00 1 c R
H(46) H -0.0691 0.1379 -0.0469 0.056 Uiso 1.00 1 c R
H(47) H -0.1229 0.1751 0.0297 0.056 Uiso 1.00 1 c R
H(48) H -0.2266 0.3003 0.4283 0.051 Uiso 1.00 1 c R
H(49) H -0.2433 0.2682 0.5104 0.051 Uiso 1.00 1 c R
H(50) H -0.0983 0.3821 0.5363 0.056 Uiso 1.00 1 c R
H(51) H -0.1367 0.3715 0.4442 0.056 Uiso 1.00 1 c R
H(52) H -0.2860 0.4163 0.4171 0.070 Uiso 1.00 1 c R
H(53) H -0.3413 0.4557 0.4910 0.070 Uiso 1.00 1 c R
H(54) H -0.3332 0.3320 0.6286 0.069 Uiso 1.00 1 c R
H(55) H -0.3699 0.4039 0.6215 0.069 Uiso 1.00 1 c R
H(56) H -0.2806 0.4718 0.6408 0.078 Uiso 1.00 1 c R
H(57) H -0.1871 0.4429 0.6579 0.078 Uiso 1.00 1 c R
H(58) H -0.1821 0.2854 0.6563 0.056 Uiso 1.00 1 c R
H(59) H -0.1264 0.3287 0.6680 0.056 Uiso 1.00 1 c R
H(60) H -0.2563 0.3822 0.7191 0.066 Uiso 1.00 1 c R
H(61) H -0.3565 0.3557 0.4804 0.064 Uiso 1.00 1 c R
H(62) H -0.2125 0.4683 0.5081 0.069 Uiso 1.00 1 c R
H(63) H 0.3841 0.0439 0.5657 0.076 Uiso 1.00 1 c R
H(64) H 0.2398 0.2163 0.5008 0.071 Uiso 1.00 1 c R
H(65) H 0.3049 0.0769 0.3135 0.078 Uiso 1.00 1 c R
H(66) H 0.3870 0.1421 0.3025 0.062 Uiso 1.00 1 c R
H(67) H 0.4410 0.0760 0.3285 0.062 Uiso 1.00 1 c R
H(68) H 0.4904 0.0565 0.4847 0.061 Uiso 1.00 1 c R
H(69) H 0.4658 0.1104 0.5566 0.061 Uiso 1.00 1 c R
H(70) H 0.2079 0.1414 0.4052 0.088 Uiso 1.00 1 c R
H(71) H 0.2451 0.1823 0.3512 0.088 Uiso 1.00 1 c R
H(72) H 0.3846 0.0092 0.4175 0.094 Uiso 1.00 1 c R
H(73) H 0.2949 0.0347 0.4485 0.094 Uiso 1.00 1 c R
H(74) H 0.3776 0.2155 0.5194 0.058 Uiso 1.00 1 c R
H(75) H 0.3471 0.2302 0.4227 0.058 Uiso 1.00 1 c R
H(76) H 0.2557 0.1203 0.5645 0.087 Uiso 1.00 1 c R
H(77) H 0.3207 0.1495 0.6069 0.087 Uiso 1.00 1 c R
H(78) H 0.0887 0.4545 0.0879 0.053 Uiso 1.00 1 c R
H(79) H 0.1354 0.5710 -0.0814 0.060 Uiso 1.00 1 c R
H(80) H 0.2489 0.5495 0.1591 0.064 Uiso 1.00 1 c R
H(81) H 0.2217 0.3878 0.0720 0.044 Uiso 1.00 1 c R
H(82) H 0.1784 0.3972 -0.0206 0.044 Uiso 1.00 1 c R
H(83) H 0.2682 0.5044 -0.0979 0.051 Uiso 1.00 1 c R
H(84) H 0.2066 0.4674 -0.1232 0.051 Uiso 1.00 1 c R
H(85) H 0.0710 0.4971 -0.0507 0.060 Uiso 1.00 1 c R
H(86) H 0.0491 0.5510 0.0215 0.060 Uiso 1.00 1 c R
H(87) H 0.3231 0.4468 0.1175 0.054 Uiso 1.00 1 c R
H(88) H 0.3397 0.4923 0.0523 0.054 Uiso 1.00 1 c R
H(89) H 0.1207 0.5362 0.1691 0.063 Uiso 1.00 1 c R
H(90) H 0.1874 0.4735 0.1879 0.063 Uiso 1.00 1 c R
H(91) H 0.2335 0.5910 0.0192 0.078 Uiso 1.00 1 c R
H(92) H 0.1493 0.6092 0.0638 0.078 Uiso 1.00 1 c R
H(93) H -0.0602 0.4597 0.1978 0.176 Uiso 1.00 1 c R
H(94) H -0.0703 0.5024 0.2834 0.176 Uiso 1.00 1 c R
H(95) H -0.1048 0.4458 0.2774 0.176 Uiso 1.00 1 c R
H(96) H -0.0347 0.0567 0.2393 0.137 Uiso 1.00 1 c R
H(97) H -0.0273 0.0215 0.1473 0.137 Uiso 1.00 1 c R
H(98) H -0.0741 0.0926 0.1559 0.137 Uiso 1.00 1 c R
H(99) H 0.4439 0.4698 0.3271 0.148 Uiso 1.00 1 c R
H(100) H 0.5250 0.4454 0.3820 0.147 Uiso 1.00 1 c R
H(101) H 0.4746 0.4003 0.3528 0.147 Uiso 1.00 1 c R
H(102) H 0.3910 0.0827 0.1287 0.085 Uiso 1.00 1 c R
H(103) H 0.3886 0.0847 0.0263 0.085 Uiso 1.00 1 c R
H(104) H 0.3713 0.1464 0.0841 0.085 Uiso 1.00 1 c R
H(105) H 0.0859 0.0579 0.2075 0.081 Uiso 1.00 1 c R
H(106) H 0.4975 0.1503 0.1934 0.054 Uiso 1.00 1 c R
H(107) H 0.0064 0.1626 0.1175 0.049 Uiso 1.00 1 c R
H(108) H 0.4578 0.3922 0.1739 0.074 Uiso 1.00 1 c R
H(109) H 0.6383 0.0855 0.2359 0.085 Uiso 1.00 1 c R
H(110) H 0.7100 0.0797 0.1737 0.085 Uiso 1.00 1 c R
H(111) H 0.6538 0.0263 0.0696 0.096 Uiso 1.00 1 c R
H(112) H 0.6633 -0.0081 0.1573 0.096 Uiso 1.00 1 c R
H(113) H 0.6203 0.1447 0.0771 0.064 Uiso 1.00 1 c R
H(114) H 0.6127 0.1799 0.1690 0.064 Uiso 1.00 1 c R
H(115) H 0.5261 0.0380 0.1823 0.079 Uiso 1.00 1 c R
H(116) H 0.5352 0.0024 0.0905 0.079 Uiso 1.00 1 c R
H(117) H 0.5090 0.0963 0.0232 0.065 Uiso 1.00 1 c R
H(118) H 0.1166 0.4243 0.4801 0.101 Uiso 1.00 1 c R
H(119) H 0.1503 0.4108 0.3853 0.101 Uiso 1.00 1 c R
H(120) H 0.1694 0.3184 0.4479 0.130 Uiso 1.00 1 c R
H(121) H 0.0767 0.3366 0.4665 0.130 Uiso 1.00 1 c R
H(122) H -0.0077 0.4529 0.4274 0.117 Uiso 1.00 1 c R
H(123) H 0.0411 0.4885 0.3788 0.117 Uiso 1.00 1 c R
H(124) H -0.0292 0.3572 0.3458 0.066 Uiso 1.00 1 c R
H(125) H 0.0487 0.4218 0.2568 0.115 Uiso 1.00 1 c R
H(126) H 0.6252 0.3335 0.1438 0.136 Uiso 1.00 1 c R
H(127) H 0.5566 0.3192 0.0838 0.137 Uiso 1.00 1 c R
H(128) H 0.6350 0.4440 0.1470 0.144 Uiso 1.00 1 c R
H(129) H 0.5706 0.4945 0.0940 0.144 Uiso 1.00 1 c R
H(130) H 0.6019 0.4004 0.0225 0.179 Uiso 1.00 1 c R
H(131) H 0.5093 0.4243 0.0427 0.179 Uiso 1.00 1 c R
H(132) H 0.5502 0.5055 0.2425 0.159 Uiso 1.00 1 c R
H(133) H 0.4743 0.4975 0.1892 0.159 Uiso 1.00 1 c R
H(134) H 0.5885 0.4012 0.2755 0.143 Uiso 1.00 1 c R
H(135) H 0.0985 0.2721 0.3406 0.100 Uiso 1.00 1 c R
H(136) H 0.1389 0.3164 0.2981 0.100 Uiso 1.00 1 c R
H(137) H 0.1147 0.1995 0.1575 0.072 Uiso 1.00 1 c R
H(138) H 0.1579 0.1368 0.2019 0.071 Uiso 1.00 1 c R
H(139) H 0.1233 0.1478 0.0208 0.100 Uiso 1.00 1 c R
H(140) H 0.2108 0.1315 0.0634 0.100 Uiso 1.00 1 c R
H(141) H 0.0937 0.0024 0.0736 0.095 Uiso 1.00 1 c R
H(142) H 0.0483 0.0644 0.0287 0.095 Uiso 1.00 1 c R
H(143) H 0.1825 0.0405 0.0034 0.098 Uiso 1.00 1 c R
H(144) H 0.2024 0.0360 0.1043 0.098 Uiso 1.00 1 c R

loop_
_atom_site_aniso_label
_atom_site_aniso_U_11
_atom_site_aniso_U_22
_atom_site_aniso_U_33
_atom_site_aniso_U_12
_atom_site_aniso_U_13
_atom_site_aniso_U_23
Zr(1) 0.0330(2) 0.0375(3) 0.0239(2) -0.0091(2) 0.0037(2) 0.0045(2)
Zr(2) 0.0327(2) 0.0340(3) 0.0393(3) -0.0055(2) 0.0032(2) 0.0108(2)
Cl(1) 0.0601(9) 0.080(1) 0.0481(8) -0.0423(8) 0.0083(7) 0.0048(7)
Cl(2) 0.0503(8) 0.0554(8) 0.0493(8) 0.0097(6) 0.0040(6) 0.0101(6)
Cl(3) 0.0570(8) 0.0511(8) 0.0542(8) -0.0024(7) 0.0152(7) 0.0010(6)
Cl(4) 0.0435(7) 0.0644(9) 0.0673(9) -0.0228(7) 0.0009(7) 0.0083(7)
O(1) 0.045(2) 0.037(2) 0.029(2) -0.006(1) 0.004(1) 0.009(1)
O(2) 0.034(2) 0.041(2) 0.026(1) -0.015(1) 0.003(1) 0.003(1)
O(3) 0.046(2) 0.031(2) 0.038(2) -0.001(1) 0.004(2) 0.010(1)
O(4) 0.036(2) 0.039(2) 0.046(2) -0.012(1) 0.003(2) 0.013(2)
O(5) 0.114(5) 0.081(4) 0.092(4) -0.028(3) -0.006(4) 0.005(3)
N(1) 0.041(2) 0.031(2) 0.032(2) -0.009(2) 0.004(2) 0.002(2)
N(2) 0.039(2) 0.035(2) 0.027(2) -0.014(2) 0.002(2) -0.001(2)
N(3) 0.035(2) 0.029(2) 0.051(2) -0.003(2) 0.006(2) 0.009(2)
N(4) 0.045(2) 0.037(2) 0.045(2) -0.015(2) 0.008(2) 0.013(2)
C(1) 0.030(2) 0.029(2) 0.025(2) -0.007(2) 0.004(2) 0.003(2)
C(2) 0.039(3) 0.047(3) 0.027(2) -0.013(2) 0.003(2) 0.004(2)
C(3) 0.034(2) 0.029(2) 0.031(2) -0.009(2) 0.006(2) 0.001(2)
C(4) 0.032(2) 0.028(2) 0.042(3) -0.010(2) 0.003(2) 0.005(2)
C(5) 0.039(2) 0.035(2) 0.028(2) -0.015(2) 0.003(2) 0.003(2)
C(6) 0.036(2) 0.037(3) 0.040(3) -0.009(2) 0.004(2) 0.004(2)
C(7) 0.035(2) 0.036(2) 0.027(2) -0.009(2) -0.000(2) 0.005(2)
C(8) 0.036(2) 0.040(3) 0.034(2) -0.015(2) 0.005(2) 0.003(2)
C(9) 0.036(2) 0.040(3) 0.032(2) -0.011(2) -0.003(2) 0.008(2)
C(10) 0.030(2) 0.039(3) 0.039(3) -0.008(2) 0.000(2) 0.007(2)
C(11) 0.034(2) 0.032(2) 0.033(2) -0.008(2) 0.003(2) 0.005(2)
C(12) 0.034(2) 0.027(2) 0.030(2) -0.011(2) 0.001(2) 0.004(2)
C(13) 0.037(2) 0.042(3) 0.031(2) -0.015(2) 0.000(2) 0.003(2)
C(14) 0.045(3) 0.043(3) 0.039(3) -0.023(2) 0.013(2) -0.004(2)
C(15) 0.031(2) 0.033(2) 0.038(2) -0.011(2) 0.005(2) 0.006(2)
C(16) 0.040(3) 0.034(2) 0.032(2) -0.010(2) 0.010(2) 0.001(2)
C(17) 0.039(3) 0.030(2) 0.042(3) -0.007(2) 0.002(2) 0.009(2)
C(18) 0.037(3) 0.039(3) 0.039(3) -0.013(2) 0.003(2) 0.009(2)
C(19) 0.030(2) 0.050(3) 0.036(2) -0.008(2) -0.001(2) 0.009(2)
C(20) 0.032(2) 0.034(2) 0.048(3) -0.012(2) 0.001(2) 0.013(2)
C(21) 0.038(3) 0.038(3) 0.057(3) 0.001(2) 0.007(2) 0.014(2)
C(22) 0.034(2) 0.041(3) 0.027(2) -0.007(2) 0.000(2) 0.002(2)
C(23) 0.030(2) 0.036(3) 0.047(3) -0.006(2) 0.005(2) 0.015(2)
C(24) 0.042(3) 0.047(3) 0.041(3) -0.013(2) 0.007(2) 0.004(2)
C(25) 0.038(3) 0.032(2) 0.053(3) -0.005(2) 0.011(2) 0.005(2)
C(26) 0.035(2) 0.030(2) 0.043(3) -0.006(2) 0.002(2) 0.005(2)
C(27) 0.047(3) 0.048(3) 0.060(3) -0.023(3) -0.004(3) 0.019(3)
C(28) 0.044(3) 0.040(3) 0.022(2) -0.016(2) 0.003(2) -0.000(2)
C(29) 0.037(3) 0.038(3) 0.032(2) -0.006(2) 0.002(2) 0.003(2)
C(30) 0.036(2) 0.036(2) 0.030(2) -0.011(2) 0.002(2) 0.003(2)
C(31) 0.034(3) 0.038(3) 0.046(3) -0.013(2) -0.003(2) 0.002(2)
C(32) 0.041(3) 0.043(3) 0.029(2) -0.008(2) 0.002(2) 0.000(2)
C(33) 0.038(3) 0.037(3) 0.053(3) -0.015(2) 0.008(2) 0.007(2)
C(34) 0.042(3) 0.038(3) 0.049(3) -0.011(2) 0.005(2) 0.015(2)
C(35) 0.032(2) 0.036(2) 0.039(2) -0.008(2) 0.007(2) 0.006(2)
C(36) 0.053(3) 0.038(3) 0.031(2) 0.004(2) 0.007(2) 0.002(2)
C(37) 0.037(3) 0.037(3) 0.040(3) -0.008(2) 0.005(2) 0.005(2)
C(38) 0.042(3) 0.071(4) 0.077(4) -0.021(3) -0.004(3) 0.048(3)
C(39) 0.033(2) 0.032(2) 0.041(3) -0.004(2) 0.004(2) 0.006(2)
C(40) 0.037(3) 0.050(3) 0.063(4) -0.001(2) -0.004(3) 0.014(3)
C(41) 0.032(2) 0.041(3) 0.039(2) -0.013(2) 0.004(2) 0.002(2)
C(42) 0.043(3) 0.037(3) 0.055(3) -0.010(2) -0.005(2) -0.001(2)
C(43) 0.070(4) 0.082(4) 0.040(3) -0.046(4) -0.008(3) 0.001(3)
C(44) 0.037(3) 0.056(3) 0.068(4) -0.013(3) -0.001(3) -0.007(3)
C(45) 0.047(3) 0.041(3) 0.050(3) -0.010(2) 0.009(2) 0.001(2)
C(46) 0.048(3) 0.031(3) 0.072(4) 0.005(2) 0.005(3) 0.019(3)
C(47) 0.034(3) 0.052(3) 0.067(4) -0.012(2) 0.002(2) 0.029(3)
C(48) 0.100(5) 0.060(4) 0.040(3) -0.054(4) -0.001(3) 0.002(3)
C(49) 0.058(4) 0.048(3) 0.051(3) 0.012(3) 0.012(3) -0.002(3)
C(50) 0.062(4) 0.054(3) 0.039(3) -0.029(3) -0.008(2) 0.010(2)
C(51) 0.040(3) 0.054(3) 0.033(2) -0.007(2) 0.001(2) 0.001(2)
C(52) 0.051(3) 0.059(3) 0.029(2) -0.009(3) 0.001(2) -0.002(2)
C(53) 0.066(4) 0.039(3) 0.036(3) -0.026(3) -0.003(2) 0.003(2)
C(54) 0.051(3) 0.034(3) 0.051(3) -0.004(2) 0.008(2) 0.008(2)
C(55) 0.048(3) 0.064(4) 0.039(3) 0.006(3) -0.007(2) 0.002(3)
C(56) 0.060(3) 0.057(3) 0.038(3) -0.021(3) 0.015(3) 0.000(2)
C(57) 0.055(4) 0.056(4) 0.055(3) -0.013(3) -0.019(3) 0.009(3)
C(58) 0.047(3) 0.060(3) 0.045(3) -0.020(3) 0.009(2) -0.000(3)
C(59) 0.045(3) 0.051(3) 0.050(3) -0.014(3) -0.008(2) 0.008(3)
C(60) 0.056(3) 0.051(3) 0.049(3) -0.009(3) -0.009(3) 0.009(3)
C(61) 0.038(3) 0.049(3) 0.064(4) -0.016(2) -0.001(3) 0.011(3)
C(62) 0.031(3) 0.104(5) 0.085(5) -0.027(3) -0.010(3) 0.047(4)
C(63) 0.059(4) 0.065(4) 0.038(3) -0.027(3) 0.003(2) 0.012(3)
C(64) 0.034(3) 0.067(4) 0.075(4) -0.005(3) 0.018(3) 0.028(3)
C(65) 0.054(3) 0.042(3) 0.046(3) -0.015(2) 0.006(2) -0.001(2)
C(66) 0.060(4) 0.040(3) 0.061(4) -0.001(3) -0.007(3) -0.016(3)
C(67) 0.065(4) 0.070(4) 0.030(3) 0.001(3) 0.008(3) -0.009(3)
C(68) 0.067(4) 0.056(4) 0.053(4) 0.015(3) 0.004(3) 0.005(3)
C(69) 0.052(3) 0.041(3) 0.069(4) -0.005(3) 0.007(3) 0.005(3)
C(70) 0.058(3) 0.078(4) 0.030(2) -0.041(3) 0.016(2) -0.013(3)
C(71) 0.047(3) 0.078(4) 0.049(3) 0.003(3) 0.016(3) -0.000(3)
C(72) 0.086(5) 0.109(6) 0.058(4) -0.077(5) 0.017(4) -0.022(4)
C(73) 0.081(5) 0.099(5) 0.041(3) -0.042(4) 0.009(3) 0.015(3)
C(74) 0.062(4) 0.094(6) 0.040(3) 0.000(4) -0.016(3) 0.003(3)
C(75) 0.080(5) 0.058(4) 0.050(3) -0.037(3) 0.005(3) -0.013(3)
C(76) 0.039(3) 0.075(4) 0.046(3) -0.003(3) 0.003(2) -0.005(3)
C(77) 0.042(3) 0.054(4) 0.077(4) -0.011(3) -0.028(3) 0.007(3)
C(78) 0.055(4) 0.063(4) 0.076(4) -0.037(3) -0.007(3) 0.017(3)
C(79) 0.055(4) 0.071(4) 0.109(6) -0.035(3) -0.002(4) 0.043(4)
C(80) 0.081(5) 0.054(4) 0.063(4) -0.003(3) -0.009(4) 0.022(3)
C(81) 0.093(5) 0.109(6) 0.044(4) -0.052(5) 0.028(4) 0.003(4)
C(82) 0.076(4) 0.036(3) 0.060(4) -0.001(3) 0.012(3) -0.002(3)
C(83) 0.032(3) 0.065(4) 0.097(5) -0.016(3) -0.002(3) 0.011(4)
C(84) 0.062(4) 0.042(3) 0.108(6) 0.001(3) -0.011(4) 0.017(4)
C(85) 0.077(5) 0.128(8) 0.136(8) -0.029(5) 0.011(5) 0.093(7)
C(86) 0.052(3) 0.077(4) 0.050(3) -0.009(3) 0.014(3) -0.007(3)
C(87) 0.066(4) 0.054(4) 0.092(5) -0.023(3) 0.002(4) -0.002(4)
C(88) 0.043(3) 0.055(4) 0.089(5) -0.018(3) -0.014(3) 0.036(3)
C(89) 0.064(4) 0.033(3) 0.143(8) 0.006(3) 0.005(5) 0.008(4)
C(90) 0.071(5) 0.079(5) 0.086(5) -0.034(4) -0.029(4) 0.004(4)
C(91) 0.044(3) 0.048(3) 0.052(3) -0.009(2) 0.008(2) 0.015(3)
C(92) 0.048(3) 0.040(3) 0.072(4) -0.004(2) -0.001(3) 0.005(3)
C(93) 0.070(4) 0.024(3) 0.100(5) -0.002(3) 0.013(4) -0.000(3)
C(94) 0.090(6) 0.081(5) 0.081(5) -0.027(5) 0.027(5) -0.020(4)
C(95) 0.064(4) 0.094(5) 0.060(4) -0.015(4) 0.016(3) -0.004(4)
C(96) 0.043(3) 0.074(5) 0.100(5) -0.025(3) 0.002(3) -0.020(4)
C(97) 0.053(4) 0.102(5) 0.063(4) -0.043(4) 0.024(3) -0.015(4)
C(98) 0.074(5) 0.118(7) 0.058(4) -0.037(5) -0.009(4) -0.027(4)
C(99) 0.046(3) 0.103(5) 0.068(4) -0.022(4) 0.006(3) 0.040(4)
C(100) 0.091(5) 0.059(4) 0.053(4) -0.016(4) 0.004(4) -0.007(3)
C(101) 0.084(5) 0.055(4) 0.055(4) -0.003(3) 0.011(3) -0.020(3)
C(102) 0.060(4) 0.093(6) 0.058(4) 0.012(4) -0.007(3) 0.024(4)
C(103) 0.102(7) 0.093(6) 0.050(4) 0.033(5) 0.009(4) -0.012(4)
C(104) 0.067(4) 0.042(3) 0.090(5) -0.010(3) 0.008(4) 0.009(3)
C(105) 0.068(5) 0.123(7) 0.058(4) -0.010(5) 0.024(4) 0.001(4)
C(106) 0.083(5) 0.101(6) 0.064(5) -0.024(5) 0.033(4) -0.017(4)
C(107) 0.146(9) 0.105(7) 0.054(4) -0.003(6) 0.027(5) 0.024(4)
C(108) 0.112(7) 0.073(5) 0.053(4) 0.014(5) -0.001(4) -0.021(4)
C(109) 0.135(8) 0.095(6) 0.044(4) -0.057(6) 0.028(4) -0.006(4)
C(110) 0.100(7) 0.109(7) 0.098(7) -0.026(6) -0.016(6) 0.025(6)
C(111) 0.105(7) 0.090(6) 0.125(8) -0.029(6) -0.025(6) 0.013(6)
C(112) 0.14(1) 0.060(5) 0.16(1) -0.033(6) -0.020(8) 0.025(6)
C(113) 0.101(7) 0.137(9) 0.088(6) 0.001(6) -0.041(5) -0.021(6)
C(114) 0.16(1) 0.063(5) 0.114(8) -0.053(6) 0.028(7) -0.016(5)
C(115) 0.130(9) 0.124(9) 0.107(8) -0.011(7) 0.046(7) 0.005(7)
C(116) 0.086(7) 0.112(8) 0.17(1) -0.045(6) 0.013(7) 0.010(7)
C(117) 0.107(6) 0.089(5) 0.046(4) 0.003(5) 0.019(4) 0.013(4)
C(118) 0.093(7) 0.111(8) 0.16(1) -0.056(6) -0.042(7) 0.071(7)
C(119) 0.15(1) 0.066(5) 0.140(9) -0.055(6) 0.020(8) 0.026(6)
C(120) 0.24(1) 0.098(8) 0.101(8) -0.035(9) -0.078(9) 0.000(6)
C(121) 0.112(9) 0.18(1) 0.16(1) -0.061(9) -0.004(8) 0.10(1)
C(122) 0.100(7) 0.125(8) 0.067(5) -0.025(6) -0.004(5) -0.043(5)
C(123) 0.159(9) 0.064(5) 0.064(5) -0.017(5) -0.018(5) -0.018(4)
C(124) 0.15(1) 0.059(5) 0.19(1) -0.033(6) -0.006(9) 0.056(7)

loop_
_atom_type_symbol
_atom_type_description
_atom_type_scat_dispersion_real
_atom_type_scat_dispersion_imag
_atom_type_scat_source
C C 0.003 0.002
;
International Tables for Crystallography
(1992, Vol. C, Tables 4.2.6.8 and 6.1.1.4)
;
H H 0.000 0.000
;
International Tables for Crystallography
(1992, Vol. C, Table 6.1.1.4)
;
Cl Cl 0.148 0.159
;
International Tables for Crystallography
(1992, Vol. C, Tables 4.2.6.8 and 6.1.1.4)
;
N N 0.006 0.003
;
International Tables for Crystallography
(1992, Vol. C, Tables 4.2.6.8 and 6.1.1.4)
;
O O 0.011 0.006
;
International Tables for Crystallography
(1992, Vol. C, Tables 4.2.6.8 and 6.1.1.4)
;
Zr Zr -2.967 0.560
;
International Tables for Crystallography
(1992, Vol. C, Tables 4.2.6.8 and 6.1.1.4)
;

loop_
_geom_angle_atom_site_label_1
_geom_angle_atom_site_label_2
_geom_angle_atom_site_label_3
_geom_angle
Cl(2) Zr(1) Cl(1) 98.00(6)
O(1) Zr(1) Cl(1) 96.4(1)
O(2) Zr(1) Cl(1) 93.6(1)
N(1) Zr(1) Cl(1) 89.8(1)
N(2) Zr(1) Cl(1) 170.2(1)
O(1) Zr(1) Cl(2) 94.28(9)
O(2) Zr(1) Cl(2) 98.46(9)
N(1) Zr(1) Cl(2) 168.9(1)
N(2) Zr(1) Cl(2) 88.30(9)
O(2) Zr(1) O(1) 162.6(1)
N(1) Zr(1) O(1) 76.9(1)
N(2) Zr(1) O(1) 90.6(1)
Zr(1) O(1) C(7) 147.4(3)
N(1) Zr(1) O(2) 88.9(1)
N(2) Zr(1) O(2) 78.1(1)
Zr(1) O(2) C(1) 146.4(3)
N(2) Zr(1) N(1) 85.1(1)
Zr(1) N(1) C(29) 125.0(3)
Zr(1) N(1) C(36) 119.4(3)
Zr(1) N(2) C(13) 125.7(3)
Zr(1) N(2) C(70) 118.4(3)
Cl(4) Zr(2) Cl(3) 97.84(6)
O(3) Zr(2) Cl(3) 95.1(1)
O(4) Zr(2) Cl(3) 97.0(1)
N(3) Zr(2) Cl(3) 169.1(1)
N(4) Zr(2) Cl(3) 88.7(1)
O(3) Zr(2) Cl(4) 95.2(1)
O(4) Zr(2) Cl(4) 95.4(1)
N(3) Zr(2) Cl(4) 90.1(1)
N(4) Zr(2) Cl(4) 170.6(1)
O(4) Zr(2) O(3) 162.7(1)
N(3) Zr(2) O(3) 76.6(1)
N(4) Zr(2) O(3) 91.0(2)
Zr(2) O(3) C(39) 147.2(3)
N(3) Zr(2) O(4) 89.7(1)
N(4) Zr(2) O(4) 77.0(2)
Zr(2) O(4) C(11) 145.9(4)
N(4) Zr(2) N(3) 84.4(1)
Zr(2) N(3) C(25) 126.2(3)
Zr(2) N(3) C(54) 118.6(3)
Zr(2) N(4) C(33) 126.1(4)
Zr(2) N(4) C(88) 116.0(3)
O(1) C(7) C(22) 121.6(4)
O(1) C(7) C(30) 117.3(4)
O(2) C(1) C(3) 117.5(4)
O(2) C(1) C(12) 121.4(4)
O(3) C(39) C(4) 120.3(4)
O(3) C(39) C(37) 119.1(4)
O(4) C(11) C(15) 120.7(5)
O(4) C(11) C(35) 118.8(4)
O(5) C(110) C(111) 107.3(8)
C(115) O(5) C(110) 109.9(7)
O(5) C(115) C(116) 109.5(9)
C(36) N(1) C(29) 115.6(4)
N(1) C(29) C(30) 129.4(4)
N(1) C(36) C(86) 110.9(5)
N(1) C(36) C(100) 115.8(5)
C(70) N(2) C(13) 115.8(5)
N(2) C(13) C(3) 128.9(5)
N(2) C(70) C(98) 108.9(5)
N(2) C(70) C(123) 118.2(5)
C(54) N(3) C(25) 115.1(4)
N(3) C(25) C(37) 128.6(4)
N(3) C(54) C(69) 114.6(4)
N(3) C(54) C(92) 109.8(5)
C(88) N(4) C(33) 117.9(5)
N(4) C(33) C(35) 128.4(5)
N(4) C(88) C(85) 108.8(5)
N(4) C(88) C(119) 117.4(7)
C(1) C(3) C(13) 122.9(4)
C(12) C(1) C(3) 121.0(4)
C(1) C(3) C(8) 119.3(4)
C(1) C(12) C(5) 122.4(4)
C(1) C(12) C(28) 116.1(5)
C(22) C(2) C(9) 123.8(4)
C(2) C(9) C(10) 118.5(4)
C(2) C(9) C(19) 120.0(4)
C(2) C(22) C(7) 116.3(4)
C(2) C(22) C(32) 122.1(4)
C(13) C(3) C(8) 117.6(5)
C(3) C(8) C(16) 121.0(5)
C(39) C(4) C(18) 115.8(4)
C(26) C(4) C(18) 122.5(4)
C(4) C(18) C(24) 125.5(4)
C(39) C(4) C(26) 121.6(4)
C(4) C(26) C(17) 109.8(4)
C(4) C(26) C(42) 111.4(4)
C(4) C(26) C(34) 111.7(4)
C(4) C(39) C(37) 120.6(4)
C(44) C(5) C(12) 110.4(4)
C(53) C(5) C(12) 111.5(4)
C(5) C(12) C(28) 121.5(4)
C(50) C(5) C(12) 110.8(4)
C(53) C(5) C(44) 109.7(5)
C(50) C(5) C(44) 107.8(4)
C(5) C(44) C(96) 109.4(5)
C(53) C(5) C(50) 106.4(4)
C(5) C(50) C(43) 111.0(5)
C(5) C(53) C(48) 110.5(4)
C(6) C(20) C(15) 123.8(5)
C(31) C(6) C(20) 120.6(5)
C(41) C(6) C(20) 117.9(4)
C(41) C(6) C(31) 121.5(5)
C(6) C(31) C(59) 121.0(5)
C(6) C(31) C(61) 121.7(5)
C(6) C(41) C(35) 121.0(5)
C(30) C(7) C(22) 121.1(4)
C(7) C(22) C(32) 121.5(4)
C(7) C(30) C(29) 123.3(4)
C(7) C(30) C(10) 119.4(4)
C(8) C(16) C(28) 117.6(5)
C(8) C(16) C(14) 122.5(5)
C(9) C(10) C(30) 120.9(4)
C(19) C(9) C(10) 121.4(4)
C(9) C(19) C(55) 120.6(5)
C(9) C(19) C(60) 121.7(5)
C(10) C(30) C(29) 117.3(4)
C(11) C(15) C(23) 121.6(4)
C(35) C(11) C(15) 120.4(4)
C(11) C(15) C(20) 116.5(5)
C(11) C(35) C(33) 121.9(4)
C(11) C(35) C(41) 120.1(5)
C(12) C(28) C(16) 124.9(4)
C(14) C(16) C(28) 119.9(4)
C(58) C(14) C(16) 121.5(5)
C(63) C(14) C(16) 119.7(5)
C(63) C(14) C(58) 118.7(5)
C(14) C(58) C(97) 119.1(5)
C(14) C(63) C(73) 120.6(6)
C(23) C(15) C(20) 121.9(5)
C(15) C(23) C(27) 111.1(4)
C(15) C(23) C(91) 110.2(4)
C(15) C(23) C(47) 112.3(4)
C(26) C(17) C(21) 111.8(4)
C(17) C(21) C(40) 109.3(4)
C(17) C(21) C(49) 108.9(4)
C(17) C(26) C(42) 108.9(4)
C(17) C(26) C(34) 106.2(4)
C(18) C(24) C(45) 116.9(5)
C(18) C(24) C(56) 121.3(5)
C(60) C(19) C(55) 117.7(5)
C(19) C(55) C(74) 119.8(6)
C(19) C(60) C(80) 121.2(6)
C(21) C(40) C(46) 109.1(5)
C(49) C(21) C(40) 109.6(5)
C(21) C(49) C(66) 109.6(5)
C(22) C(32) C(51) 110.3(4)
C(22) C(32) C(65) 111.1(4)
C(22) C(32) C(52) 111.1(4)
C(91) C(23) C(27) 108.4(4)
C(47) C(23) C(27) 107.7(5)
C(23) C(27) C(78) 110.8(5)
C(91) C(23) C(47) 107.0(4)
C(23) C(47) C(38) 111.0(4)
C(23) C(91) C(64) 111.0(5)
C(24) C(45) C(37) 120.7(4)
C(56) C(24) C(45) 121.6(4)
C(24) C(56) C(117) 121.7(5)
C(24) C(56) C(95) 122.6(5)
C(25) C(37) C(39) 122.0(5)
C(25) C(37) C(45) 117.7(4)
C(42) C(26) C(34) 108.7(4)
C(26) C(34) C(46) 110.4(4)
C(26) C(42) C(66) 110.2(4)
C(27) C(78) C(62) 109.0(6)
C(27) C(78) C(79) 109.9(5)
C(61) C(31) C(59) 117.3(5)
C(31) C(59) C(57) 119.9(6)
C(31) C(61) C(83) 121.6(6)
C(65) C(32) C(51) 108.6(4)
C(52) C(32) C(51) 106.9(4)
C(32) C(51) C(76) 110.2(5)
C(65) C(32) C(52) 108.8(4)
C(32) C(52) C(67) 111.0(4)
C(32) C(65) C(82) 110.0(5)
C(33) C(35) C(41) 118.0(5)
C(34) C(46) C(40) 110.4(5)
C(34) C(46) C(93) 109.7(5)
C(100) C(36) C(86) 110.9(5)
C(36) C(86) C(105) 111.5(6)
C(36) C(100) C(114) 115.8(6)
C(36) C(100) C(108) 110.0(6)
C(45) C(37) C(39) 120.4(4)
C(79) C(38) C(47) 109.8(6)
C(99) C(38) C(47) 109.4(6)
C(38) C(79) C(78) 108.6(6)
C(99) C(38) C(79) 109.9(5)
C(38) C(99) C(64) 109.0(5)
C(40) C(46) C(93) 109.1(5)
C(42) C(66) C(49) 110.1(5)
C(42) C(66) C(93) 109.2(5)
C(75) C(43) C(50) 109.2(5)
C(90) C(43) C(50) 109.5(6)
C(43) C(75) C(48) 108.5(5)
C(90) C(43) C(75) 111.2(6)
C(43) C(90) C(96) 108.8(5)
C(44) C(96) C(72) 110.0(6)
C(44) C(96) C(90) 109.1(6)
C(46) C(93) C(66) 108.8(5)
C(72) C(48) C(53) 109.0(5)
C(75) C(48) C(53) 109.6(6)
C(75) C(48) C(72) 109.3(5)
C(48) C(72) C(96) 110.7(6)
C(49) C(66) C(93) 110.5(5)
C(51) C(76) C(68) 109.2(5)
C(51) C(76) C(71) 109.8(5)
C(52) C(67) C(71) 110.0(5)
C(52) C(67) C(101) 109.6(6)
C(54) C(69) C(87) 112.6(5)
C(92) C(54) C(69) 112.2(4)
C(54) C(69) C(104) 107.1(5)
C(54) C(92) C(84) 111.3(6)
C(55) C(74) C(102) 122.0(6)
C(117) C(56) C(95) 115.7(6)
C(56) C(95) C(106) 121.6(6)
C(56) C(117) C(107) 122.3(7)
C(77) C(57) C(59) 121.7(6)
C(57) C(77) C(83) 119.3(5)
C(58) C(97) C(81) 121.4(7)
C(60) C(80) C(102) 119.8(6)
C(61) C(83) C(77) 120.0(6)
C(62) C(64) C(91) 108.8(5)
C(78) C(62) C(64) 110.0(5)
C(62) C(64) C(99) 110.5(6)
C(62) C(78) C(79) 110.9(6)
C(63) C(73) C(81) 120.3(6)
C(99) C(64) C(91) 108.4(5)
C(65) C(82) C(68) 109.5(5)
C(65) C(82) C(101) 109.4(5)
C(67) C(71) C(76) 108.7(5)
C(101) C(67) C(71) 109.8(5)
C(67) C(101) C(82) 109.5(5)
C(68) C(76) C(71) 110.2(6)
C(82) C(68) C(76) 109.7(5)
C(68) C(82) C(101) 109.5(6)
C(104) C(69) C(87) 112.8(6)
C(69) C(104) C(89) 114.7(6)
C(123) C(70) C(98) 110.0(7)
C(70) C(98) C(113) 108.6(6)
C(70) C(123) C(120) 114(1)
C(70) C(123) C(122) 111.9(7)
C(72) C(96) C(90) 110.5(6)
C(73) C(81) C(97) 119.9(7)
C(74) C(102) C(80) 119.4(6)
C(92) C(84) C(89) 111.2(6)
C(84) C(89) C(104) 111.4(5)
C(85) C(88) C(119) 110.5(8)
C(121) C(85) C(88) 106.8(7)
C(85) C(121) C(118) 109(1)
C(86) C(105) C(103) 109.9(7)
C(88) C(119) C(112) 115(1)
C(88) C(119) C(124) 110.3(9)
C(94) C(113) C(98) 110.0(8)
C(122) C(94) C(113) 118.5(9)
C(94) C(122) C(123) 112.7(8)
C(95) C(106) C(109) 121.5(7)
C(114) C(100) C(108) 111.7(7)
C(100) C(108) C(103) 113.1(7)
C(108) C(103) C(105) 112.4(7)
C(106) C(109) C(107) 119.8(7)
C(117) C(107) C(109) 119.1(8)
C(112) C(119) C(124) 112.9(8)
C(124) C(118) C(121) 117(1)
C(118) C(124) C(119) 110.5(8)
C(120) C(123) C(122) 114.2(8)

loop_
_geom_bond_atom_site_label_1
_geom_bond_atom_site_label_2
_geom_bond_distance
Zr(1) Cl(1) 2.437(2)
Zr(1) Cl(2) 2.415(1)
Zr(1) O(1) 1.978(3)
Zr(1) O(2) 1.979(3)
Zr(1) N(1) 2.375(3)
Zr(1) N(2) 2.337(5)
Zr(2) Cl(3) 2.417(1)
Zr(2) Cl(4) 2.429(2)
Zr(2) O(3) 1.986(3)
Zr(2) O(4) 1.989(3)
Zr(2) N(3) 2.369(4)
Zr(2) N(4) 2.336(5)
O(1) C(7) 1.338(5)
O(2) C(1) 1.337(6)
O(3) C(39) 1.335(6)
O(4) C(11) 1.333(5)
O(5) C(110) 1.40(1)
O(5) C(115) 1.46(1)
N(1) C(29) 1.291(6)
N(1) C(36) 1.496(6)
N(2) C(13) 1.287(6)
N(2) C(70) 1.513(7)
N(3) C(25) 1.301(7)
N(3) C(54) 1.500(6)
N(4) C(33) 1.290(6)
N(4) C(88) 1.489(8)
C(1) C(3) 1.422(7)
C(1) C(12) 1.403(6)
C(2) C(9) 1.395(6)
C(2) C(22) 1.399(6)
C(3) C(8) 1.400(7)
C(3) C(13) 1.449(6)
C(4) C(18) 1.390(7)
C(4) C(26) 1.527(6)
C(4) C(39) 1.423(6)
C(5) C(12) 1.533(7)
C(5) C(44) 1.543(7)
C(5) C(50) 1.550(7)
C(5) C(53) 1.542(7)
C(6) C(20) 1.406(8)
C(6) C(31) 1.494(6)
C(6) C(41) 1.365(7)
C(7) C(22) 1.407(6)
C(7) C(30) 1.403(6)
C(8) C(16) 1.381(6)
C(9) C(10) 1.362(7)
C(9) C(19) 1.490(7)
C(10) C(30) 1.412(6)
C(11) C(15) 1.423(7)
C(11) C(35) 1.391(8)
C(12) C(28) 1.390(7)
C(14) C(16) 1.489(8)
C(14) C(58) 1.387(8)
C(14) C(63) 1.388(7)
C(15) C(20) 1.384(6)
C(15) C(23) 1.530(8)
C(16) C(28) 1.394(8)
C(17) C(21) 1.534(6)
C(17) C(26) 1.539(8)
C(18) C(24) 1.387(6)
C(19) C(55) 1.395(8)
C(19) C(60) 1.393(8)
C(21) C(40) 1.515(8)
C(21) C(49) 1.522(9)
C(22) C(32) 1.553(6)
C(23) C(27) 1.544(8)
C(23) C(47) 1.538(8)
C(23) C(91) 1.556(6)
C(24) C(45) 1.398(7)
C(24) C(56) 1.498(8)
C(25) C(37) 1.456(7)
C(26) C(34) 1.542(7)
C(26) C(42) 1.535(8)
C(27) C(78) 1.53(1)
C(29) C(30) 1.439(6)
C(31) C(59) 1.411(8)
C(31) C(61) 1.372(8)
C(32) C(51) 1.545(8)
C(32) C(52) 1.539(7)
C(32) C(65) 1.544(8)
C(33) C(35) 1.460(8)
C(34) C(46) 1.531(7)
C(35) C(41) 1.404(6)
C(36) C(86) 1.51(1)
C(36) C(100) 1.521(9)
C(37) C(39) 1.397(6)
C(37) C(45) 1.401(8)
C(38) C(47) 1.540(9)
C(38) C(79) 1.52(1)
C(38) C(99) 1.535(8)
C(40) C(46) 1.528(9)
C(42) C(66) 1.532(7)
C(43) C(50) 1.53(1)
C(43) C(75) 1.52(1)
C(43) C(90) 1.500(9)
C(44) C(96) 1.54(1)
C(46) C(93) 1.530(9)
C(48) C(53) 1.53(1)
C(48) C(72) 1.537(9)
C(48) C(75) 1.523(8)
C(49) C(66) 1.52(1)
C(51) C(76) 1.544(7)
C(52) C(67) 1.528(8)
C(54) C(69) 1.541(9)
C(54) C(92) 1.529(8)
C(55) C(74) 1.390(9)
C(56) C(95) 1.374(9)
C(56) C(117) 1.396(9)
C(57) C(59) 1.388(8)
C(57) C(77) 1.348(9)
C(58) C(97) 1.40(1)
C(60) C(80) 1.382(9)
C(61) C(83) 1.394(8)
C(62) C(64) 1.52(1)
C(62) C(78) 1.508(8)
C(63) C(73) 1.39(1)
C(64) C(91) 1.539(9)
C(64) C(99) 1.53(1)
C(65) C(82) 1.535(7)
C(66) C(93) 1.520(9)
C(67) C(71) 1.52(1)
C(67) C(101) 1.50(1)
C(68) C(76) 1.52(1)
C(68) C(82) 1.50(1)
C(69) C(87) 1.49(1)
C(69) C(104) 1.522(8)
C(70) C(98) 1.628(9)
C(70) C(123) 1.47(1)
C(71) C(76) 1.513(8)
C(72) C(96) 1.47(1)
C(73) C(81) 1.36(1)
C(74) C(102) 1.34(1)
C(77) C(83) 1.38(1)
C(78) C(79) 1.53(1)
C(80) C(102) 1.39(1)
C(81) C(97) 1.354(9)
C(82) C(101) 1.547(9)
C(84) C(89) 1.50(1)
C(84) C(92) 1.519(8)
C(85) C(88) 1.58(1)
C(85) C(121) 1.57(2)
C(86) C(105) 1.512(9)
C(88) C(119) 1.48(1)
C(89) C(104) 1.52(1)
C(90) C(96) 1.53(1)
C(94) C(113) 1.49(1)
C(94) C(122) 1.40(1)
C(95) C(106) 1.38(1)
C(98) C(113) 1.50(1)
C(100) C(108) 1.52(1)
C(100) C(114) 1.49(2)
C(103) C(105) 1.54(1)
C(103) C(108) 1.46(1)
C(106) C(109) 1.31(1)
C(107) C(109) 1.38(1)
C(107) C(117) 1.37(1)
C(110) C(111) 1.45(2)
C(112) C(119) 1.37(2)
C(115) C(116) 1.42(2)
C(118) C(121) 1.45(2)
C(118) C(124) 1.47(2)
C(119) C(124) 1.55(2)
C(120) C(123) 1.35(1)
C(122) C(123) 1.55(1)

loop_
_geom_contact_atom_site_label_1
_geom_contact_atom_site_label_2
_geom_contact_distance
Zr(1) C(1) 3.179(4)
Zr(1) C(7) 3.188(4)
Zr(1) C(13) 3.261(6)
Zr(1) C(29) 3.290(4)
Zr(1) C(36) 3.372(5)
Zr(1) C(70) 3.334(7)
Zr(2) C(11) 3.181(4)
Zr(2) C(25) 3.309(5)
Zr(2) C(33) 3.266(5)
Zr(2) C(39) 3.191(5)
Zr(2) C(54) 3.357(5)
Zr(2) C(88) 3.274(7)
Cl(1) O(1) 3.304(4)
Cl(1) O(2) 3.233(4)
Cl(1) N(1) 3.395(4)
Cl(2) O(1) 3.234(3)
Cl(2) O(2) 3.340(3)
Cl(2) N(2) 3.311(4)
Cl(3) O(3) 3.263(4)
Cl(3) O(4) 3.311(3)
Cl(3) N(4) 3.322(4)
Cl(4) O(3) 3.273(4)
Cl(4) O(4) 3.281(4)
Cl(4) N(3) 3.396(4)
Cl(4) C(87) 3.558(6)
O(1) N(1) 2.726(5)
O(1) N(2) 3.077(6)
O(1) C(22) 2.397(5)
O(1) C(29) 2.807(5)
O(1) C(30) 2.341(5)
O(1) C(32) 2.927(6)
O(1) C(51) 3.042(6)
O(1) C(65) 3.077(6)
O(1) C(70) 3.186(8)
O(2) N(1) 3.061(5)
O(2) N(2) 2.733(5)
O(2) C(3) 2.359(7)
O(2) C(5) 2.925(5)
O(2) C(12) 2.390(5)
O(2) C(13) 2.829(7)
O(2) C(36) 3.149(5)
O(2) C(44) 3.131(7)
O(2) C(53) 3.032(6)
O(3) N(3) 2.715(5)
O(3) N(4) 3.091(5)
O(3) C(4) 2.393(6)
O(3) C(17) 3.043(5)
O(3) C(25) 2.819(5)
O(3) C(26) 2.906(5)
O(3) C(37) 2.355(6)
O(3) C(42) 3.022(6)
O(3) C(88) 3.156(8)
O(4) N(3) 3.086(6)
O(4) N(4) 2.705(6)
O(4) C(15) 2.395(6)
O(4) C(23) 2.913(7)
O(4) C(27) 3.043(8)
O(4) C(33) 2.810(7)
O(4) C(35) 2.345(6)
O(4) C(54) 3.164(6)
O(4) C(91) 3.039(7)
O(5) C(111) 2.30(1)
O(5) C(116) 2.35(1)
N(1) N(2) 3.187(6)
N(1) C(7) 3.033(6)
N(1) C(30) 2.468(6)
N(1) C(86) 2.473(7)
N(1) C(100) 2.555(8)
N(1) C(114) 3.04(1)
N(2) C(1) 3.036(6)
N(2) C(3) 2.469(6)
N(2) C(98) 2.556(8)
N(2) C(120) 2.94(1)
N(2) C(123) 2.56(1)
N(3) N(4) 3.161(6)
N(3) C(37) 2.485(7)
N(3) C(39) 3.011(6)
N(3) C(69) 2.560(7)
N(3) C(87) 3.008(9)
N(3) C(92) 2.478(6)
N(4) C(11) 3.004(7)
N(4) C(35) 2.478(6)
N(4) C(85) 2.49(1)
N(4) C(112) 2.93(1)
N(4) C(119) 2.54(1)
C(1) C(5) 2.574(7)
C(1) C(8) 2.435(8)
C(1) C(13) 2.522(7)
C(1) C(16) 2.808(7)
C(1) C(28) 2.370(6)
C(1) C(36) 3.528(6)
C(1) C(44) 3.165(7)
C(1) C(53) 3.122(8)
C(2) C(7) 2.383(6)
C(2) C(10) 2.369(6)
C(2) C(19) 2.499(6)
C(2) C(30) 2.752(6)
C(2) C(32) 2.584(6)
C(2) C(52) 2.862(7)
C(2) C(55) 3.018(7)
C(3) C(12) 2.459(7)
C(3) C(16) 2.421(6)
C(3) C(28) 2.748(6)
C(4) C(17) 2.508(7)
C(4) C(24) 2.469(7)
C(4) C(34) 2.540(6)
C(4) C(37) 2.449(6)
C(4) C(42) 2.531(7)
C(4) C(45) 2.830(6)
C(5) C(28) 2.550(8)
C(5) C(43) 2.538(8)
C(5) C(48) 2.52(1)
C(5) C(72) 2.92(1)
C(5) C(75) 2.976(9)
C(5) C(90) 2.960(9)
C(5) C(96) 2.519(9)
C(6) C(11) 2.804(6)
C(6) C(15) 2.462(7)
C(6) C(35) 2.410(6)
C(6) C(59) 2.529(7)
C(6) C(61) 2.504(7)
C(7) C(9) 2.800(6)
C(7) C(10) 2.430(6)
C(7) C(29) 2.501(6)
C(7) C(32) 2.583(6)
C(7) C(51) 3.106(7)
C(7) C(65) 3.166(7)
C(8) C(12) 2.830(8)
C(8) C(13) 2.437(6)
C(8) C(14) 2.517(7)
C(8) C(28) 2.373(7)
C(8) C(58) 3.107(8)
C(9) C(22) 2.464(6)
C(9) C(30) 2.412(6)
C(9) C(55) 2.507(7)
C(9) C(60) 2.518(7)
C(10) C(19) 2.488(7)
C(10) C(22) 2.823(6)
C(10) C(29) 2.434(7)
C(10) C(60) 3.029(8)
C(11) C(20) 2.387(6)
C(11) C(23) 2.578(8)
C(11) C(27) 3.160(9)
C(11) C(33) 2.492(8)
C(11) C(41) 2.421(7)
C(11) C(54) 3.474(7)
C(11) C(91) 3.096(8)
C(12) C(16) 2.468(8)
C(12) C(44) 2.526(7)
C(12) C(50) 2.538(8)
C(12) C(53) 2.542(8)
C(13) C(70) 2.375(7)
C(13) C(98) 3.085(8)
C(13) C(120) 3.29(1)
C(13) C(123) 2.975(9)
C(14) C(28) 2.496(8)
C(14) C(73) 2.409(8)
C(14) C(81) 2.78(1)
C(14) C(97) 2.400(9)
C(15) C(27) 2.534(8)
C(15) C(35) 2.442(8)
C(15) C(41) 2.816(8)
C(15) C(47) 2.548(9)
C(15) C(91) 2.532(7)
C(16) C(58) 2.510(8)
C(16) C(63) 2.488(7)
C(17) C(18) 3.587(7)
C(17) C(34) 2.463(8)
C(17) C(39) 3.085(6)
C(17) C(40) 2.488(7)
C(17) C(42) 2.501(8)
C(17) C(46) 2.891(7)
C(17) C(49) 2.486(7)
C(17) C(66) 2.906(8)
C(17) C(93) 3.508(8)
C(18) C(26) 2.559(7)
C(18) C(34) 2.856(6)
C(18) C(37) 2.741(7)
C(18) C(39) 2.383(7)
C(18) C(45) 2.373(7)
C(18) C(56) 2.515(7)
C(18) C(117) 2.976(8)
C(19) C(74) 2.409(8)
C(19) C(80) 2.417(8)
C(19) C(102) 2.794(9)
C(20) C(23) 2.549(7)
C(20) C(31) 2.520(7)
C(20) C(35) 2.748(7)
C(20) C(41) 2.374(8)
C(20) C(47) 2.857(8)
C(20) C(59) 3.005(7)
C(21) C(26) 2.544(7)
C(21) C(34) 2.924(8)
C(21) C(42) 2.943(8)
C(21) C(46) 2.479(9)
C(21) C(66) 2.481(9)
C(21) C(93) 2.920(9)
C(22) C(30) 2.446(6)
C(22) C(51) 2.542(7)
C(22) C(52) 2.550(7)
C(22) C(65) 2.553(7)
C(23) C(38) 2.537(9)
C(23) C(62) 2.949(8)
C(23) C(64) 2.551(7)
C(23) C(78) 2.527(9)
C(23) C(79) 2.98(1)
C(23) C(99) 2.982(9)
C(24) C(37) 2.432(7)
C(24) C(39) 2.820(7)
C(24) C(95) 2.520(9)
C(24) C(117) 2.528(9)
C(25) C(39) 2.494(6)
C(25) C(45) 2.444(8)
C(25) C(54) 2.366(8)
C(25) C(69) 2.982(8)
C(25) C(87) 3.47(1)
C(25) C(92) 2.973(7)
C(26) C(39) 2.576(6)
C(26) C(40) 2.983(7)
C(26) C(46) 2.524(6)
C(26) C(49) 2.953(8)
C(26) C(66) 2.515(7)
C(26) C(93) 2.952(7)
C(27) C(38) 2.920(9)
C(27) C(47) 2.488(8)
C(27) C(62) 2.471(8)
C(27) C(64) 2.934(8)
C(27) C(79) 2.50(1)
C(27) C(91) 2.515(8)
C(27) C(99) 3.538(9)
C(28) C(44) 3.563(8)
C(28) C(50) 2.825(9)
C(28) C(63) 3.012(8)
C(29) C(36) 2.361(7)
C(29) C(86) 3.011(8)
C(29) C(100) 2.962(8)
C(29) C(114) 3.40(1)
C(31) C(41) 2.495(7)
C(31) C(57) 2.424(8)
C(31) C(77) 2.802(7)
C(31) C(83) 2.415(8)
C(32) C(67) 2.529(7)
C(32) C(68) 2.947(7)
C(32) C(71) 2.978(8)
C(32) C(76) 2.533(7)
C(32) C(82) 2.522(7)
C(32) C(101) 2.952(8)
C(33) C(41) 2.455(7)
C(33) C(85) 3.07(1)
C(33) C(88) 2.383(8)
C(33) C(112) 3.27(1)
C(33) C(119) 2.98(1)
C(34) C(40) 2.511(8)
C(34) C(42) 2.502(8)
C(34) C(49) 3.525(8)
C(34) C(66) 2.926(8)
C(34) C(93) 2.504(8)
C(35) C(92) 3.566(8)
C(36) C(103) 2.908(9)
C(36) C(105) 2.49(1)
C(36) C(108) 2.493(9)
C(36) C(114) 2.55(1)
C(38) C(62) 2.923(9)
C(38) C(64) 2.497(9)
C(38) C(78) 2.48(1)
C(38) C(91) 2.921(9)
C(39) C(42) 3.154(7)
C(39) C(45) 2.427(7)
C(40) C(42) 3.540(8)
C(40) C(49) 2.481(8)
C(40) C(66) 2.906(9)
C(40) C(93) 2.49(1)
C(41) C(61) 2.983(7)
C(42) C(46) 2.922(7)
C(42) C(49) 2.498(8)
C(42) C(93) 2.488(7)
C(43) C(44) 2.932(9)
C(43) C(48) 2.470(9)
C(43) C(53) 2.914(8)
C(43) C(72) 2.88(1)
C(43) C(96) 2.467(9)
C(44) C(48) 2.941(9)
C(44) C(50) 2.499(8)
C(44) C(53) 2.522(7)
C(44) C(72) 2.47(1)
C(44) C(75) 3.553(9)
C(44) C(90) 2.51(1)
C(45) C(56) 2.529(8)
C(45) C(95) 3.005(9)
C(46) C(49) 2.914(9)
C(46) C(66) 2.480(9)
C(47) C(62) 3.519(8)
C(47) C(64) 2.937(7)
C(47) C(78) 2.915(9)
C(47) C(79) 2.50(1)
C(47) C(91) 2.487(7)
C(47) C(99) 2.510(8)
C(48) C(50) 2.90(1)
C(48) C(90) 2.918(9)
C(48) C(96) 2.474(9)
C(49) C(93) 2.49(1)
C(50) C(53) 2.476(8)
C(50) C(72) 3.48(1)
C(50) C(75) 2.49(1)
C(50) C(90) 2.47(1)
C(50) C(96) 2.907(9)
C(51) C(52) 2.477(7)
C(51) C(65) 2.508(9)
C(51) C(67) 2.914(8)
C(51) C(68) 2.500(8)
C(51) C(71) 2.502(8)
C(51) C(82) 2.927(9)
C(51) C(101) 3.521(9)
C(52) C(65) 2.506(8)
C(52) C(68) 3.509(8)
C(52) C(71) 2.499(8)
C(52) C(76) 2.907(8)
C(52) C(82) 2.920(8)
C(52) C(101) 2.474(9)
C(53) C(72) 2.50(1)
C(53) C(75) 2.495(9)
C(53) C(90) 3.529(9)
C(53) C(96) 2.925(8)
C(54) C(84) 2.516(8)
C(54) C(87) 2.52(1)
C(54) C(89) 2.921(7)
C(54) C(104) 2.464(8)
C(55) C(60) 2.386(9)
C(55) C(80) 2.76(1)
C(55) C(102) 2.39(1)
C(56) C(106) 2.40(1)
C(56) C(107) 2.42(1)
C(56) C(109) 2.785(9)
C(57) C(61) 2.735(9)
C(57) C(83) 2.35(1)
C(58) C(63) 2.387(8)
C(58) C(73) 2.760(8)
C(58) C(81) 2.399(9)
C(59) C(61) 2.378(9)
C(59) C(77) 2.390(8)
C(59) C(83) 2.752(9)
C(60) C(74) 2.735(9)
C(60) C(102) 2.399(9)
C(61) C(77) 2.399(8)
C(62) C(79) 2.50(1)
C(62) C(91) 2.49(1)
C(62) C(99) 2.51(1)
C(63) C(81) 2.38(1)
C(63) C(97) 2.733(9)
C(64) C(78) 2.484(9)
C(64) C(79) 2.93(1)
C(65) C(67) 2.938(9)
C(65) C(68) 2.482(8)
C(65) C(71) 3.547(9)
C(65) C(76) 2.931(9)
C(65) C(101) 2.514(8)
C(67) C(68) 2.908(9)
C(67) C(76) 2.468(8)
C(67) C(82) 2.487(9)
C(68) C(71) 2.49(1)
C(68) C(101) 2.491(9)
C(69) C(84) 2.99(1)
C(69) C(89) 2.557(9)
C(69) C(92) 2.55(1)
C(70) C(94) 2.87(1)
C(70) C(113) 2.54(1)
C(70) C(120) 2.38(1)
C(70) C(122) 2.51(1)
C(71) C(82) 2.92(1)
C(71) C(101) 2.47(1)
C(72) C(75) 2.496(9)
C(72) C(90) 2.47(1)
C(73) C(97) 2.349(9)
C(74) C(80) 2.36(1)
C(75) C(90) 2.492(9)
C(75) C(96) 2.914(9)
C(76) C(82) 2.48(1)
C(76) C(101) 2.90(1)
C(78) C(91) 2.929(9)
C(78) C(99) 2.92(1)
C(79) C(91) 3.54(1)
C(79) C(99) 2.50(1)
C(84) C(104) 2.49(1)
C(85) C(118) 2.47(2)
C(85) C(119) 2.51(1)
C(85) C(124) 2.95(1)
C(86) C(100) 2.49(1)
C(86) C(103) 2.50(1)
C(86) C(108) 2.90(1)
C(87) C(104) 2.508(9)
C(88) C(112) 2.41(1)
C(88) C(118) 2.85(2)
C(88) C(121) 2.53(2)
C(88) C(124) 2.48(1)
C(89) C(92) 2.489(9)
C(91) C(99) 2.49(1)
C(92) C(104) 2.89(1)
C(94) C(98) 2.45(1)
C(94) C(123) 2.46(1)
C(95) C(107) 2.72(1)
C(95) C(109) 2.35(1)
C(95) C(117) 2.35(1)
C(98) C(122) 2.94(1)
C(98) C(123) 2.54(1)
C(100) C(103) 2.49(1)
C(100) C(105) 2.94(1)
C(105) C(108) 2.49(1)
C(106) C(107) 2.33(1)
C(106) C(117) 2.70(1)
C(108) C(114) 2.50(1)
C(109) C(117) 2.37(1)
C(110) C(115) 2.34(2)
C(110) C(116) 3.57(1)
C(112) C(124) 2.43(2)
C(113) C(122) 2.49(1)
C(113) C(123) 2.95(1)
C(118) C(119) 2.47(2)
C(119) C(121) 2.94(2)
C(120) C(122) 2.44(1)
C(121) C(124) 2.49(2)
